data_1515999
loop_
_publ_author_name
'Tanaka, Kenichi'
'Kinbara, Kazushi'

_publ_section_title
;
 Toward autonomously operating molecular machines driven by
 transition-metal catalyst.
;
_journal_issue 6
_journal_name_full 'Molecular bioSystems'
_journal_page_first 512
_journal_page_last 514
_journal_paper_doi 10.1039/b801621f
_journal_volume 4
_journal_year 2008
_chemical_absolute_configuration ad
_chemical_formula_moiety 'C61 H48 Cl Fe O3 P2 Rh '
_chemical_formula_sum 'C61 H48 Cl Fe O3 P2 Rh'
_chemical_formula_weight 1085.15
_space_group_IT_number 1
_symmetry_cell_setting triclinic
_symmetry_Int_Tables_number 1
_symmetry_space_group_name_Hall 'P 1'
_symmetry_space_group_name_H-M 'P 1'
_cell_angle_alpha 75.982(7)
_cell_angle_beta 74.937(7)
_cell_angle_gamma 78.025(7)
_cell_formula_units_Z 1
_cell_length_a 9.356(2)
_cell_length_b 10.965(2)
_cell_length_c 12.863(3)
_cell_measurement_reflns_used 4320
_cell_measurement_temperature 123.1
_cell_measurement_theta_max 27.5
_cell_measurement_theta_min 3.1
_cell_volume 1221.5(4)
_computing_cell_refinement CrystalClear
_computing_data_collection CrystalClear
_computing_data_reduction CrystalStructure
_computing_publication_material 'CrystalStructure 3.7.0'
_computing_structure_refinement CRYSTALS
_computing_structure_solution SIR97
_diffrn_detector_area_resol_mean 7.31
_diffrn_measured_fraction_theta_full 0.930
_diffrn_measured_fraction_theta_max 0.930
_diffrn_measurement_device_type 'Rigaku Mercury'
_diffrn_measurement_method \w
_diffrn_radiation_type 'Mo K\a'
_diffrn_radiation_wavelength 0.71070
_diffrn_reflns_av_R_equivalents 0.030
_diffrn_reflns_limit_h_max 12
_diffrn_reflns_limit_h_min -12
_diffrn_reflns_limit_k_max 14
_diffrn_reflns_limit_k_min -11
_diffrn_reflns_limit_l_max 16
_diffrn_reflns_limit_l_min -16
_diffrn_reflns_number 9438
_diffrn_reflns_theta_full 27.48
_diffrn_reflns_theta_max 27.48
_exptl_absorpt_coefficient_mu 0.802
_exptl_absorpt_correction_type none
_exptl_crystal_colour colorless
_exptl_crystal_density_diffrn 1.475
_exptl_crystal_density_method 'not measured'
_exptl_crystal_description prism
_exptl_crystal_F_000 556.00
_exptl_crystal_size_max 0.20
_exptl_crystal_size_mid 0.20
_exptl_crystal_size_min 0.20
_refine_diff_density_max 1.22
_refine_diff_density_min -0.71
_refine_ls_abs_structure_details 'Flack, H. D. (1983), Acta Cryst. A39, 876-881. 2071 Friedel Pairs'
_refine_ls_abs_structure_Flack 0.060(14)
_refine_ls_extinction_method none
_refine_ls_goodness_of_fit_ref 1.254
_refine_ls_hydrogen_treatment constr
_refine_ls_number_parameters 671
_refine_ls_number_reflns 7275
_refine_ls_R_factor_gt 0.0264
_refine_ls_shift/su_max 0.0066
_refine_ls_structure_factor_coef F
_refine_ls_weighting_details 'w = 1/\s^2^(Fo)'
_refine_ls_weighting_scheme sigma
_refine_ls_wR_factor_ref 0.0266
_reflns_number_gt 7275
_reflns_number_total 9081
_reflns_threshold_expression F^2^>2.0\s(F^2^)
_cod_data_source_file b801621f.txt
_cod_data_source_block '__RhFeTrans2'
_cod_original_formula_sum 'C61 H48 Cl Fe O3 P2 Rh '
_cod_database_code 1515999

loop_
_symmetry_equiv_pos_site_id
_symmetry_equiv_pos_as_xyz
1 +X,+Y,+Z

loop_
_atom_site_label
_atom_site_type_symbol
_atom_site_fract_x
_atom_site_fract_y
_atom_site_fract_z
_atom_site_U_iso_or_equiv
_atom_site_adp_type
_atom_site_occupancy
_atom_site_symmetry_multiplicity
_atom_site_calc_flag
_atom_site_refinement_flags
Rh(1) Rh 0.60465(5) 1.05522(4) 0.13023(4) 0.01258(6) Uani 1.00 1 d .
Fe(2) Fe 0.95486(6) 0.73065(6) 0.47100(5) 0.01252(10) Uani 1.00 1 d .
Cl(1) Cl 0.48798(12) 0.87177(10) 0.21495(9) 0.0254(2) Uani 1.00 1 d .
P(1) P 0.76946(11) 0.94815(9) 0.00040(8) 0.0127(2) Uani 1.00 1 d .
P(2) P 0.45720(11) 1.14850(9) 0.27450(9) 0.0130(2) Uani 1.00 1 d .
O(1) O 0.7615(3) 1.2714(2) 0.0407(2) 0.0310(8) Uani 1.00 1 d .
O(2) O 1.1937(3) 0.1951(2) 0.8563(2) 0.0299(8) Uani 1.00 1 d .
O(3) O 1.4222(3) 0.4540(2) 0.8360(2) 0.0313(8) Uani 1.00 1 d .
C(1) C 0.7036(4) 1.1936(4) 0.0722(3) 0.0259(10) Uani 1.00 1 d .
C(2) C 0.4832(4) 1.0477(3) 0.4046(2) 0.0135(8) Uani 1.00 1 d .
C(3) C 0.6321(3) 0.9996(3) 0.4118(2) 0.0169(9) Uani 1.00 1 d .
C(4) C 0.6727(3) 0.9381(3) 0.5098(2) 0.0147(9) Uani 1.00 1 d .
C(5) C 0.5561(4) 0.9189(3) 0.6030(2) 0.0221(10) Uani 1.00 1 d .
C(6) C 0.4085(4) 0.9599(3) 0.5967(3) 0.0254(10) Uani 1.00 1 d .
C(7) C 0.3710(3) 1.0280(3) 0.4980(2) 0.0192(9) Uani 1.00 1 d .
C(8) C 0.8306(3) 0.8938(2) 0.5152(2) 0.0143(8) Uani 1.00 1 d .
C(9) C 0.8875(4) 0.8125(3) 0.6055(2) 0.0167(9) Uani 1.00 1 d .
C(10) C 1.0473(3) 0.7895(3) 0.5757(2) 0.0162(9) Uani 1.00 1 d .
C(11) C 1.0900(3) 0.8569(3) 0.4663(2) 0.0159(9) Uani 1.00 1 d .
C(12) C 0.9585(3) 0.9226(3) 0.4281(2) 0.0163(9) Uani 1.00 1 d .
C(13) C 1.1476(3) 0.7079(3) 0.6456(2) 0.0157(9) Uani 1.00 1 d .
C(14) C 1.0922(4) 0.6644(3) 0.7559(2) 0.0243(10) Uani 1.00 1 d .
C(15) C 1.1805(4) 0.5801(3) 0.8223(3) 0.0265(10) Uani 1.00 1 d .
C(16) C 1.3286(4) 0.5414(3) 0.7782(3) 0.0228(10) Uani 1.00 1 d .
C(17) C 1.3874(4) 0.5871(3) 0.6698(3) 0.0295(9) Uani 1.00 1 d .
C(18) C 1.2985(4) 0.6705(3) 0.6031(3) 0.0261(9) Uani 1.00 1 d .
C(19) C 1.3608(5) 0.4041(4) 0.9485(3) 0.0415(11) Uani 1.00 1 d .
C(20) C 0.9333(3) 0.8859(3) 0.0583(2) 0.0133(8) Uani 1.00 1 d .
C(21) C 1.0776(3) 0.9177(3) 0.0132(2) 0.0189(9) Uani 1.00 1 d .
C(22) C 1.1890(4) 0.8647(3) 0.0727(3) 0.0212(9) Uani 1.00 1 d .
C(23) C 1.1607(3) 0.7828(3) 0.1726(2) 0.0205(9) Uani 1.00 1 d .
C(24) C 1.0175(3) 0.7514(3) 0.2190(2) 0.0145(9) Uani 1.00 1 d .
C(25) C 0.9062(3) 0.8039(3) 0.1606(2) 0.0160(9) Uani 1.00 1 d .
C(26) C 0.9800(3) 0.6703(3) 0.3282(2) 0.0145(8) Uani 1.00 1 d .
C(27) C 1.0797(3) 0.5905(3) 0.3927(2) 0.0161(9) Uani 1.00 1 d .
C(28) C 0.9953(3) 0.5347(3) 0.4973(2) 0.0164(9) Uani 1.00 1 d .
C(29) C 0.8426(4) 0.5814(3) 0.4976(3) 0.0170(9) Uani 1.00 1 d .
C(30) C 0.8311(3) 0.6641(3) 0.3947(2) 0.0149(8) Uani 1.00 1 d .
C(31) C 1.0528(3) 0.4480(3) 0.5896(2) 0.0164(9) Uani 1.00 1 d .
C(32) C 1.1982(4) 0.3823(3) 0.5761(3) 0.0217(9) Uani 1.00 1 d .
C(33) C 1.2501(4) 0.2980(3) 0.6621(3) 0.0254(10) Uani 1.00 1 d .
C(34) C 1.1556(4) 0.2756(3) 0.7650(3) 0.0222(10) Uani 1.00 1 d .
C(35) C 1.0087(4) 0.3393(3) 0.7807(3) 0.0249(9) Uani 1.00 1 d .
C(36) C 0.9599(4) 0.4235(3) 0.6948(2) 0.0221(9) Uani 1.00 1 d .
C(37) C 1.3477(4) 0.1412(4) 0.8461(3) 0.0420(11) Uani 1.00 1 d .
C(38) C 0.2587(3) 1.1867(3) 0.2700(2) 0.0157(8) Uani 1.00 1 d .
C(39) C 0.2089(3) 1.1443(3) 0.1951(2) 0.0208(9) Uani 1.00 1 d .
C(40) C 0.0646(4) 1.1839(3) 0.1795(3) 0.0261(10) Uani 1.00 1 d .
C(41) C -0.0350(4) 1.2651(3) 0.2426(3) 0.0232(9) Uani 1.00 1 d .
C(42) C 0.0120(4) 1.3056(3) 0.3200(3) 0.0246(9) Uani 1.00 1 d .
C(43) C 0.1563(3) 1.2671(3) 0.3343(3) 0.0223(9) Uani 1.00 1 d .
C(44) C 0.4967(3) 1.3007(3) 0.2895(2) 0.0137(9) Uani 1.00 1 d .
C(45) C 0.5537(3) 1.3099(3) 0.3763(2) 0.0189(9) Uani 1.00 1 d .
C(46) C 0.5827(4) 1.4278(3) 0.3824(3) 0.0260(10) Uani 1.00 1 d .
C(47) C 0.5570(4) 1.5335(3) 0.3035(3) 0.0265(10) Uani 1.00 1 d .
C(48) C 0.5017(4) 1.5241(3) 0.2173(3) 0.0239(9) Uani 1.00 1 d .
C(49) C 0.4704(3) 1.4085(3) 0.2099(2) 0.0200(9) Uani 1.00 1 d .
C(50) C 0.8203(3) 1.0392(3) -0.1397(2) 0.0147(8) Uani 1.00 1 d .
C(51) C 0.9413(3) 0.9952(3) -0.2179(2) 0.0221(9) Uani 1.00 1 d .
C(52) C 0.9618(4) 1.0597(4) -0.3264(3) 0.0294(10) Uani 1.00 1 d .
C(53) C 0.8623(5) 1.1639(4) -0.3578(3) 0.0346(11) Uani 1.00 1 d .
C(54) C 0.7400(4) 1.2091(3) -0.2818(3) 0.0324(10) Uani 1.00 1 d .
C(55) C 0.7211(4) 1.1454(3) -0.1724(2) 0.0219(10) Uani 1.00 1 d .
C(56) C 0.7233(4) 0.8054(3) -0.0276(2) 0.0143(9) Uani 1.00 1 d .
C(57) C 0.6040(4) 0.8198(3) -0.0767(2) 0.0248(10) Uani 1.00 1 d .
C(58) C 0.5687(4) 0.7174(4) -0.1049(3) 0.0284(10) Uani 1.00 1 d .
C(59) C 0.6516(4) 0.5988(4) -0.0827(3) 0.0303(10) Uani 1.00 1 d .
C(60) C 0.7701(4) 0.5827(3) -0.0336(3) 0.0280(10) Uani 1.00 1 d .
C(61) C 0.8055(4) 0.6853(3) -0.0046(2) 0.0223(9) Uani 1.00 1 d .
H(1) H 0.7083 1.0088 0.3464 0.019 Uiso 1.00 1 c R
H(2) H 0.5797 0.8763 0.6715 0.026 Uiso 1.00 1 c R
H(3) H 0.3311 0.9446 0.6606 0.029 Uiso 1.00 1 c R
H(4) H 0.2694 1.0583 0.4940 0.022 Uiso 1.00 1 c R
H(5) H 0.8312 0.7698 0.6767 0.020 Uiso 1.00 1 c R
H(6) H 1.1891 0.8657 0.4257 0.019 Uiso 1.00 1 c R
H(7) H 0.9566 0.9782 0.3556 0.020 Uiso 1.00 1 c R
H(8) H 1.3413 0.7015 0.5281 0.031 Uiso 1.00 1 c R
H(9) H 1.4907 0.5615 0.6408 0.035 Uiso 1.00 1 c R
H(10) H 1.1394 0.5503 0.8978 0.031 Uiso 1.00 1 c R
H(11) H 0.9904 0.6925 0.7870 0.029 Uiso 1.00 1 c R
H(12) H 1.4368 0.3837 0.9894 0.053 Uiso 1.00 1 c R
H(13) H 1.3212 0.3294 0.9530 0.054 Uiso 1.00 1 c R
H(14) H 1.2830 0.4655 0.9778 0.054 Uiso 1.00 1 c R
H(15) H 1.0989 0.9730 -0.0563 0.022 Uiso 1.00 1 c R
H(16) H 1.2867 0.8868 0.0441 0.026 Uiso 1.00 1 c R
H(17) H 1.2386 0.7475 0.2110 0.026 Uiso 1.00 1 c R
H(18) H 0.8078 0.7843 0.1917 0.020 Uiso 1.00 1 c R
H(19) H 1.1895 0.5746 0.3704 0.021 Uiso 1.00 1 c R
H(20) H 0.7471 0.5634 0.5619 0.022 Uiso 1.00 1 c R
H(21) H 0.7409 0.7211 0.3752 0.019 Uiso 1.00 1 c R
H(22) H 1.2626 0.3965 0.5052 0.026 Uiso 1.00 1 c R
H(23) H 1.3507 0.2557 0.6514 0.031 Uiso 1.00 1 c R
H(24) H 0.9441 0.3251 0.8515 0.029 Uiso 1.00 1 c R
H(25) H 0.8599 0.4671 0.7057 0.026 Uiso 1.00 1 c R
H(26) H 1.3924 0.1329 0.7724 0.053 Uiso 1.00 1 c R
H(27) H 1.3976 0.1953 0.8672 0.053 Uiso 1.00 1 c R
H(28) H 1.3558 0.0597 0.8931 0.053 Uiso 1.00 1 c R
H(29) H 0.2756 1.0873 0.1528 0.025 Uiso 1.00 1 c R
H(30) H 0.0330 1.1556 0.1262 0.033 Uiso 1.00 1 c R
H(31) H -0.1349 1.2911 0.2330 0.027 Uiso 1.00 1 c R
H(32) H -0.0557 1.3613 0.3631 0.029 Uiso 1.00 1 c R
H(33) H 0.1883 1.2953 0.3876 0.027 Uiso 1.00 1 c R
H(34) H 0.4313 1.4023 0.1505 0.023 Uiso 1.00 1 c R
H(35) H 0.4852 1.5970 0.1616 0.027 Uiso 1.00 1 c R
H(36) H 0.5768 1.6131 0.3087 0.032 Uiso 1.00 1 c R
H(37) H 0.6203 1.4347 0.4423 0.034 Uiso 1.00 1 c R
H(38) H 0.5737 1.2363 0.4303 0.024 Uiso 1.00 1 c R
H(39) H 0.8866 0.6727 0.0305 0.027 Uiso 1.00 1 c R
H(40) H 0.8285 0.5010 -0.0197 0.033 Uiso 1.00 1 c R
H(41) H 0.6280 0.5282 -0.1020 0.039 Uiso 1.00 1 c R
H(42) H 0.4857 0.7284 -0.1377 0.037 Uiso 1.00 1 c R
H(43) H 0.5461 0.9015 -0.0920 0.030 Uiso 1.00 1 c R
H(44) H 1.0102 0.9223 -0.1964 0.027 Uiso 1.00 1 c R
H(45) H 1.0453 1.0300 -0.3791 0.036 Uiso 1.00 1 c R
H(46) H 0.8784 1.2073 -0.4323 0.042 Uiso 1.00 1 c R
H(47) H 0.6686 1.2796 -0.3038 0.039 Uiso 1.00 1 c R
H(48) H 0.6401 1.1765 -0.1188 0.027 Uiso 1.00 1 c R

loop_
_atom_site_aniso_label
_atom_site_aniso_U_11
_atom_site_aniso_U_22
_atom_site_aniso_U_33
_atom_site_aniso_U_12
_atom_site_aniso_U_13
_atom_site_aniso_U_23
Rh(1) 0.0123(1) 0.0128(1) 0.0132(1) -0.0020(1) -0.0011(1) -0.0054(1)
Fe(2) 0.0116(2) 0.0136(2) 0.0131(2) -0.0019(2) -0.0027(2) -0.0041(2)
Cl(1) 0.0244(5) 0.0233(5) 0.0280(5) -0.0031(4) -0.0031(4) -0.0075(4)
P(1) 0.0136(4) 0.0130(4) 0.0121(5) -0.0023(3) -0.0012(4) -0.0051(3)
P(2) 0.0125(4) 0.0138(4) 0.0134(5) -0.0008(3) -0.0026(4) -0.0056(4)
O(1) 0.0300(17) 0.0424(19) 0.0190(16) 0.0014(14) 0.0020(13) -0.0168(15)
O(2) 0.0343(17) 0.0268(16) 0.0272(17) -0.0052(13) -0.0156(14) 0.0073(13)
O(3) 0.0283(16) 0.0374(18) 0.0314(18) 0.0013(14) -0.0170(14) -0.0071(14)
C(1) 0.025(2) 0.036(2) 0.015(2) 0.0199(19) -0.0059(18) -0.021(2)
C(2) 0.0196(19) 0.0101(16) 0.0109(18) 0.0011(14) -0.0051(15) -0.0031(14)
C(3) 0.0137(18) 0.0189(18) 0.0153(19) -0.0012(14) 0.0020(15) -0.0047(15)
C(4) 0.0174(18) 0.0128(17) 0.0148(19) -0.0010(13) -0.0019(15) -0.0075(14)
C(5) 0.025(2) 0.024(2) 0.016(2) -0.0030(16) -0.0052(17) -0.0014(16)
C(6) 0.021(2) 0.030(2) 0.022(2) -0.0040(17) 0.0009(17) -0.0050(17)
C(7) 0.0120(17) 0.0238(19) 0.021(2) -0.0047(14) -0.0002(15) -0.0050(16)
C(8) 0.0170(17) 0.0118(16) 0.0151(19) -0.0008(13) -0.0028(15) -0.0064(14)
C(9) 0.028(2) 0.0127(17) 0.0103(18) -0.0032(15) -0.0046(16) -0.0036(14)
C(10) 0.0185(18) 0.0149(17) 0.017(2) -0.0007(14) -0.0039(16) -0.0082(15)
C(11) 0.0134(17) 0.0165(18) 0.019(2) -0.0037(14) -0.0012(15) -0.0070(15)
C(12) 0.0163(18) 0.0146(17) 0.018(2) -0.0027(14) -0.0017(15) -0.0051(15)
C(13) 0.0191(18) 0.0148(18) 0.018(2) -0.0055(14) -0.0057(16) -0.0082(15)
C(14) 0.022(2) 0.027(2) 0.023(2) -0.0003(16) -0.0061(17) -0.0052(17)
C(15) 0.028(2) 0.028(2) 0.022(2) 0.0019(17) -0.0085(18) -0.0042(18)
C(16) 0.026(2) 0.025(2) 0.024(2) -0.0043(17) -0.0139(19) -0.0081(18)
C(17) 0.0166(19) 0.036(2) 0.036(2) -0.0029(16) -0.0088(18) -0.005(2)
C(18) 0.0180(19) 0.034(2) 0.026(2) -0.0059(16) -0.0029(17) -0.0061(18)
C(19) 0.058(3) 0.039(2) 0.036(2) 0.009(2) -0.030(2) -0.016(2)
C(20) 0.0148(17) 0.0132(17) 0.0146(19) 0.0019(13) -0.0050(15) -0.0094(15)
C(21) 0.0155(17) 0.0223(19) 0.0186(19) -0.0051(15) -0.0002(15) -0.0055(16)
C(22) 0.0131(18) 0.028(2) 0.023(2) -0.0054(15) -0.0019(16) -0.0062(17)
C(23) 0.0159(18) 0.026(2) 0.022(2) -0.0028(15) -0.0046(16) -0.0090(17)
C(24) 0.0143(18) 0.0133(16) 0.017(2) -0.0010(13) -0.0007(15) -0.0092(14)
C(25) 0.0133(17) 0.0188(18) 0.018(2) -0.0018(14) -0.0002(15) -0.0115(16)
C(26) 0.0152(17) 0.0168(17) 0.0154(19) -0.0015(13) -0.0050(15) -0.0094(14)
C(27) 0.0131(17) 0.0149(17) 0.023(2) 0.0019(13) -0.0045(15) -0.0119(16)
C(28) 0.0161(17) 0.0151(17) 0.019(2) -0.0018(13) -0.0024(15) -0.0073(15)
C(29) 0.0142(18) 0.0177(19) 0.022(2) -0.0039(15) -0.0027(16) -0.0098(17)
C(30) 0.0121(16) 0.0176(17) 0.018(2) -0.0032(13) -0.0024(15) -0.0094(15)
C(31) 0.0175(18) 0.0130(17) 0.021(2) -0.0040(14) -0.0035(16) -0.0071(15)
C(32) 0.0190(18) 0.028(2) 0.019(2) -0.0046(15) -0.0013(16) -0.0089(16)
C(33) 0.028(2) 0.022(2) 0.028(2) -0.0002(17) -0.0090(19) -0.0082(17)
C(34) 0.028(2) 0.021(2) 0.023(2) -0.0073(17) -0.0109(18) -0.0057(17)
C(35) 0.0221(19) 0.031(2) 0.020(2) -0.0070(16) -0.0031(17) -0.0014(17)
C(36) 0.0190(19) 0.0209(19) 0.024(2) -0.0034(15) -0.0015(16) -0.0031(16)
C(37) 0.048(2) 0.038(2) 0.045(3) 0.008(2) -0.029(2) -0.010(2)
C(38) 0.0163(17) 0.0178(17) 0.0136(18) 0.0004(13) -0.0044(15) -0.0056(15)
C(39) 0.0165(18) 0.025(2) 0.022(2) 0.0017(15) -0.0032(16) -0.0121(16)
C(40) 0.024(2) 0.030(2) 0.029(2) -0.0019(16) -0.0104(18) -0.0118(19)
C(41) 0.0128(18) 0.027(2) 0.028(2) 0.0019(15) -0.0056(16) -0.0052(18)
C(42) 0.0183(19) 0.028(2) 0.027(2) 0.0040(16) -0.0001(17) -0.0165(18)
C(43) 0.0176(18) 0.024(2) 0.027(2) 0.0004(15) -0.0027(17) -0.0135(17)
C(44) 0.0097(17) 0.0161(19) 0.014(2) -0.0008(14) 0.0036(15) -0.0081(16)
C(45) 0.0206(18) 0.0189(19) 0.020(2) -0.0033(15) -0.0059(16) -0.0076(16)
C(46) 0.026(2) 0.029(2) 0.031(2) -0.0047(17) -0.0126(19) -0.0135(19)
C(47) 0.021(2) 0.018(2) 0.041(2) -0.0029(16) -0.0022(19) -0.012(2)
C(48) 0.026(2) 0.0145(18) 0.026(2) 0.0007(15) -0.0003(18) -0.0035(16)
C(49) 0.0227(19) 0.0195(19) 0.017(2) 0.0005(15) -0.0018(16) -0.0080(16)
C(50) 0.0197(17) 0.0155(17) 0.0124(18) -0.0068(14) -0.0035(14) -0.0060(14)
C(51) 0.0239(19) 0.024(2) 0.021(2) -0.0107(16) 0.0012(16) -0.0103(17)
C(52) 0.038(2) 0.036(2) 0.018(2) -0.024(2) 0.0093(19) -0.0137(19)
C(53) 0.054(3) 0.039(2) 0.013(2) -0.024(2) -0.004(2) 0.0013(19)
C(54) 0.041(2) 0.029(2) 0.027(2) -0.0124(19) -0.011(2) 0.0047(18)
C(55) 0.027(2) 0.027(2) 0.014(2) -0.0086(16) -0.0041(16) -0.0052(16)
C(56) 0.0189(19) 0.0141(18) 0.0110(19) -0.0070(14) 0.0024(16) -0.0070(15)
C(57) 0.028(2) 0.025(2) 0.023(2) -0.0076(17) -0.0060(18) -0.0042(18)
C(58) 0.032(2) 0.036(2) 0.024(2) -0.018(2) -0.0089(19) -0.0049(19)
C(59) 0.042(2) 0.031(2) 0.025(2) -0.022(2) 0.001(2) -0.014(2)
C(60) 0.034(2) 0.018(2) 0.031(2) -0.0076(17) 0.006(2) -0.0141(18)
C(61) 0.0198(19) 0.0221(19) 0.026(2) -0.0041(15) -0.0036(17) -0.0076(17)

loop_
_atom_type_symbol
_atom_type_description
_atom_type_scat_dispersion_real
_atom_type_scat_dispersion_imag
_atom_type_scat_source
C C 0.003 0.002
;
International Tables for Crystallography
(1992, Vol. C, Tables 4.2.6.8 and 6.1.1.4)
;
H H 0.000 0.000
;
International Tables for Crystallography
(1992, Vol. C, Table 6.1.1.4)
;
Cl Cl 0.148 0.159
;
International Tables for Crystallography
(1992, Vol. C, Tables 4.2.6.8 and 6.1.1.4)
;
Fe Fe 0.346 0.844
;
International Tables for Crystallography
(1992, Vol. C, Tables 4.2.6.8 and 6.1.1.4)
;
O O 0.011 0.006
;
International Tables for Crystallography
(1992, Vol. C, Tables 4.2.6.8 and 6.1.1.4)
;
P P 0.102 0.094
;
International Tables for Crystallography
(1992, Vol. C, Tables 4.2.6.8 and 6.1.1.4)
;
Rh Rh -1.118 0.919
;
International Tables for Crystallography
(1992, Vol. C, Tables 4.2.6.8 and 6.1.1.4)
;

loop_
_geom_angle_atom_site_label_1
_geom_angle_atom_site_label_2
_geom_angle_atom_site_label_3
_geom_angle
_geom_angle_publ_flag
Cl(1) Rh(1) P(1) 91.09(3) yes
Cl(1) Rh(1) P(2) 87.27(3) yes
Cl(1) Rh(1) C(1) 175.78(13) yes
P(1) Rh(1) P(2) 173.22(4) yes
P(1) Rh(1) C(1) 89.33(12) yes
P(2) Rh(1) C(1) 91.84(12) yes
C(8) Fe(2) C(9) 41.13(11) yes
C(8) Fe(2) C(10) 69.46(11) yes
C(8) Fe(2) C(11) 69.22(11) yes
C(8) Fe(2) C(12) 41.27(9) yes
C(8) Fe(2) C(26) 127.80(11) yes
C(8) Fe(2) C(27) 167.34(10) yes
C(8) Fe(2) C(28) 149.61(9) yes
C(8) Fe(2) C(29) 116.31(12) yes
C(8) Fe(2) C(30) 106.42(12) yes
C(9) Fe(2) C(10) 40.81(12) yes
C(9) Fe(2) C(11) 68.24(12) yes
C(9) Fe(2) C(12) 68.74(11) yes
C(9) Fe(2) C(26) 167.60(12) yes
C(9) Fe(2) C(27) 150.75(11) yes
C(9) Fe(2) C(28) 117.56(10) yes
C(9) Fe(2) C(29) 108.78(14) yes
C(9) Fe(2) C(30) 129.35(13) yes
C(10) Fe(2) C(11) 40.49(10) yes
C(10) Fe(2) C(12) 68.93(11) yes
C(10) Fe(2) C(26) 149.45(10) yes
C(10) Fe(2) C(27) 117.52(11) yes
C(10) Fe(2) C(28) 108.95(12) yes
C(10) Fe(2) C(29) 130.23(13) yes
C(10) Fe(2) C(30) 168.58(9) yes
C(11) Fe(2) C(12) 40.99(11) yes
C(11) Fe(2) C(26) 116.02(11) yes
C(11) Fe(2) C(27) 108.58(11) yes
C(11) Fe(2) C(28) 130.30(11) yes
C(11) Fe(2) C(29) 168.63(13) yes
C(11) Fe(2) C(30) 149.24(10) yes
C(12) Fe(2) C(26) 106.27(11) yes
C(12) Fe(2) C(27) 129.07(10) yes
C(12) Fe(2) C(28) 168.53(10) yes
C(12) Fe(2) C(29) 149.41(12) yes
C(12) Fe(2) C(30) 115.49(12) yes
C(26) Fe(2) C(27) 41.00(10) yes
C(26) Fe(2) C(28) 69.49(11) yes
C(26) Fe(2) C(29) 69.35(13) yes
C(26) Fe(2) C(30) 41.37(10) yes
C(27) Fe(2) C(28) 41.00(9) yes
C(27) Fe(2) C(29) 68.29(12) yes
C(27) Fe(2) C(30) 68.72(12) yes
C(28) Fe(2) C(29) 40.33(12) yes
C(28) Fe(2) C(30) 68.87(12) yes
C(29) Fe(2) C(30) 41.08(13) yes
Rh(1) P(1) C(20) 104.11(10) yes
Rh(1) P(1) C(50) 117.34(10) yes
Rh(1) P(1) C(56) 120.20(10) yes
C(20) P(1) C(50) 111.06(12) yes
C(20) P(1) C(56) 102.94(15) yes
C(50) P(1) C(56) 100.40(14) yes
Rh(1) P(2) C(2) 110.04(10) yes
Rh(1) P(2) C(38) 113.10(11) yes
Rh(1) P(2) C(44) 118.75(8) yes
C(2) P(2) C(38) 111.03(14) yes
C(2) P(2) C(44) 100.93(15) yes
C(38) P(2) C(44) 102.17(14) yes
C(34) O(2) C(37) 116.2(2) yes
C(16) O(3) C(19) 117.2(2) yes
Rh(1) C(1) O(1) 178.6(3) yes
P(2) C(2) C(3) 115.74(19) yes
P(2) C(2) C(7) 125.0(2) yes
C(3) C(2) C(7) 118.8(2) yes
C(2) C(3) C(4) 122.9(2) yes
C(3) C(4) C(5) 116.8(2) yes
C(3) C(4) C(8) 121.4(2) yes
C(5) C(4) C(8) 121.8(2) yes
C(4) C(5) C(6) 121.2(2) yes
C(5) C(6) C(7) 120.8(2) yes
C(2) C(7) C(6) 119.3(2) yes
Fe(2) C(8) C(4) 125.0(2) yes
Fe(2) C(8) C(9) 69.30(14) yes
Fe(2) C(8) C(12) 69.65(15) yes
C(4) C(8) C(9) 127.3(2) yes
C(4) C(8) C(12) 125.9(2) yes
C(9) C(8) C(12) 106.8(2) yes
Fe(2) C(9) C(8) 69.57(15) yes
Fe(2) C(9) C(10) 70.42(17) yes
C(8) C(9) C(10) 109.5(2) yes
Fe(2) C(10) C(9) 68.77(18) yes
Fe(2) C(10) C(11) 69.09(18) yes
Fe(2) C(10) C(13) 126.0(2) yes
C(9) C(10) C(11) 106.9(2) yes
C(9) C(10) C(13) 126.0(2) yes
C(11) C(10) C(13) 127.1(2) yes
Fe(2) C(11) C(10) 70.41(19) yes
Fe(2) C(11) C(12) 69.76(19) yes
C(10) C(11) C(12) 109.2(2) yes
Fe(2) C(12) C(8) 69.08(14) yes
Fe(2) C(12) C(11) 69.25(18) yes
C(8) C(12) C(11) 107.6(2) yes
C(10) C(13) C(14) 120.4(2) yes
C(10) C(13) C(18) 121.8(2) yes
C(14) C(13) C(18) 117.7(2) yes
C(13) C(14) C(15) 122.0(2) yes
C(14) C(15) C(16) 119.5(3) yes
O(3) C(16) C(15) 123.5(2) yes
O(3) C(16) C(17) 116.9(2) yes
C(15) C(16) C(17) 119.6(3) yes
C(16) C(17) C(18) 120.9(3) yes
C(13) C(18) C(17) 120.3(2) yes
P(1) C(20) C(21) 126.36(19) yes
P(1) C(20) C(25) 114.5(2) yes
C(21) C(20) C(25) 119.0(2) yes
C(20) C(21) C(22) 118.3(2) yes
C(21) C(22) C(23) 121.8(3) yes
C(22) C(23) C(24) 120.5(2) yes
C(23) C(24) C(25) 118.0(2) yes
C(23) C(24) C(26) 122.4(2) yes
C(25) C(24) C(26) 119.6(2) yes
C(20) C(25) C(24) 122.3(2) yes
Fe(2) C(26) C(24) 123.3(2) yes
Fe(2) C(26) C(27) 69.20(16) yes
Fe(2) C(26) C(30) 68.93(16) yes
C(24) C(26) C(27) 128.2(2) yes
C(24) C(26) C(30) 125.3(2) yes
C(27) C(26) C(30) 106.4(2) yes
Fe(2) C(27) C(26) 69.81(16) yes
Fe(2) C(27) C(28) 70.57(16) yes
C(26) C(27) C(28) 109.6(2) yes
Fe(2) C(28) C(27) 68.43(17) yes
Fe(2) C(28) C(29) 68.93(18) yes
Fe(2) C(28) C(31) 126.3(2) yes
C(27) C(28) C(29) 106.7(2) yes
C(27) C(28) C(31) 127.9(2) yes
C(29) C(28) C(31) 125.3(2) yes
Fe(2) C(29) C(28) 70.7(2) yes
Fe(2) C(29) C(30) 69.19(19) yes
C(28) C(29) C(30) 109.1(2) yes
Fe(2) C(30) C(26) 69.70(18) yes
Fe(2) C(30) C(29) 69.7(2) yes
C(26) C(30) C(29) 108.1(2) yes
C(28) C(31) C(32) 122.1(2) yes
C(28) C(31) C(36) 121.1(2) yes
C(32) C(31) C(36) 116.7(2) yes
C(31) C(32) C(33) 121.9(2) yes
C(32) C(33) C(34) 120.0(3) yes
O(2) C(34) C(33) 125.5(3) yes
O(2) C(34) C(35) 115.2(2) yes
C(33) C(34) C(35) 119.3(3) yes
C(34) C(35) C(36) 119.8(3) yes
C(31) C(36) C(35) 122.2(2) yes
P(2) C(38) C(39) 119.6(2) yes
P(2) C(38) C(43) 122.1(2) yes
C(39) C(38) C(43) 118.1(2) yes
C(38) C(39) C(40) 121.4(2) yes
C(39) C(40) C(41) 119.8(3) yes
C(40) C(41) C(42) 119.4(3) yes
C(41) C(42) C(43) 120.5(3) yes
C(38) C(43) C(42) 120.6(3) yes
P(2) C(44) C(45) 122.1(2) yes
P(2) C(44) C(49) 118.4(2) yes
C(45) C(44) C(49) 119.4(3) yes
C(44) C(45) C(46) 119.4(2) yes
C(45) C(46) C(47) 120.9(3) yes
C(46) C(47) C(48) 119.7(3) yes
C(47) C(48) C(49) 120.6(2) yes
C(44) C(49) C(48) 120.0(3) yes
P(1) C(50) C(51) 122.5(2) yes
P(1) C(50) C(55) 117.65(18) yes
C(51) C(50) C(55) 119.2(2) yes
C(50) C(51) C(52) 119.7(2) yes
C(51) C(52) C(53) 120.6(3) yes
C(52) C(53) C(54) 120.9(3) yes
C(53) C(54) C(55) 118.3(3) yes
C(50) C(55) C(54) 121.3(2) yes
P(1) C(56) C(57) 118.4(2) yes
P(1) C(56) C(61) 122.9(2) yes
C(57) C(56) C(61) 118.7(3) yes
C(56) C(57) C(58) 121.0(2) yes
C(57) C(58) C(59) 119.9(3) yes
C(58) C(59) C(60) 119.9(4) yes
C(59) C(60) C(61) 120.4(3) yes
C(56) C(61) C(60) 120.0(3) yes
C(2) C(3) H(1) 118.5 no
C(4) C(3) H(1) 118.6 no
C(4) C(5) H(2) 119.1 no
C(6) C(5) H(2) 119.7 no
C(5) C(6) H(3) 119.9 no
C(7) C(6) H(3) 119.3 no
C(2) C(7) H(4) 119.8 no
C(6) C(7) H(4) 120.9 no
Fe(2) C(9) H(5) 122.3 no
C(8) C(9) H(5) 128.6 no
C(10) C(9) H(5) 121.7 no
Fe(2) C(11) H(6) 130.8 no
C(10) C(11) H(6) 126.8 no
C(12) C(11) H(6) 123.7 no
Fe(2) C(12) H(7) 127.6 no
C(8) C(12) H(7) 126.5 no
C(11) C(12) H(7) 125.9 no
C(13) C(14) H(11) 118.8 no
C(15) C(14) H(11) 119.3 no
C(14) C(15) H(10) 120.5 no
C(16) C(15) H(10) 120.1 no
C(16) C(17) H(9) 118.7 no
C(18) C(17) H(9) 120.3 no
C(13) C(18) H(8) 120.0 no
C(17) C(18) H(8) 119.8 no
O(3) C(19) H(12) 109.9 no
O(3) C(19) H(13) 109.0 no
O(3) C(19) H(14) 109.5 no
H(12) C(19) H(13) 109.5 no
H(12) C(19) H(14) 109.5 no
H(13) C(19) H(14) 109.4 no
C(20) C(21) H(15) 120.6 no
C(22) C(21) H(15) 121.1 no
C(21) C(22) H(16) 119.3 no
C(23) C(22) H(16) 118.8 no
C(22) C(23) H(17) 120.2 no
C(24) C(23) H(17) 119.3 no
C(20) C(25) H(18) 118.8 no
C(24) C(25) H(18) 118.9 no
Fe(2) C(27) H(19) 126.2 no
C(26) C(27) H(19) 126.3 no
C(28) C(27) H(19) 124.0 no
Fe(2) C(29) H(20) 124.9 no
C(28) C(29) H(20) 128.5 no
C(30) C(29) H(20) 122.3 no
Fe(2) C(30) H(21) 117.6 no
C(26) C(30) H(21) 123.5 no
C(29) C(30) H(21) 127.4 no
C(31) C(32) H(22) 118.1 no
C(33) C(32) H(22) 119.9 no
C(32) C(33) H(23) 120.5 no
C(34) C(33) H(23) 119.5 no
C(34) C(35) H(24) 119.5 no
C(36) C(35) H(24) 120.7 no
C(31) C(36) H(25) 118.1 no
C(35) C(36) H(25) 119.7 no
O(2) C(37) H(26) 110.4 no
O(2) C(37) H(27) 108.7 no
O(2) C(37) H(28) 109.3 no
H(26) C(37) H(27) 109.5 no
H(26) C(37) H(28) 109.4 no
H(27) C(37) H(28) 109.5 no
C(38) C(39) H(29) 119.3 no
C(40) C(39) H(29) 119.3 no
C(39) C(40) H(30) 120.3 no
C(41) C(40) H(30) 119.9 no
C(40) C(41) H(31) 119.9 no
C(42) C(41) H(31) 120.6 no
C(41) C(42) H(32) 119.6 no
C(43) C(42) H(32) 119.8 no
C(38) C(43) H(33) 119.1 no
C(42) C(43) H(33) 120.3 no
C(44) C(45) H(38) 119.9 no
C(46) C(45) H(38) 120.7 no
C(45) C(46) H(37) 119.6 no
C(47) C(46) H(37) 119.5 no
C(46) C(47) H(36) 120.1 no
C(48) C(47) H(36) 120.2 no
C(47) C(48) H(35) 120.0 no
C(49) C(48) H(35) 119.4 no
C(44) C(49) H(34) 119.5 no
C(48) C(49) H(34) 120.5 no
C(50) C(51) H(44) 119.9 no
C(52) C(51) H(44) 120.4 no
C(51) C(52) H(45) 119.3 no
C(53) C(52) H(45) 120.1 no
C(52) C(53) H(46) 119.5 no
C(54) C(53) H(46) 119.5 no
C(53) C(54) H(47) 121.1 no
C(55) C(54) H(47) 120.5 no
C(50) C(55) H(48) 119.1 no
C(54) C(55) H(48) 119.6 no
C(56) C(57) H(43) 119.5 no
C(58) C(57) H(43) 119.5 no
C(57) C(58) H(42) 120.2 no
C(59) C(58) H(42) 119.9 no
C(58) C(59) H(41) 120.2 no
C(60) C(59) H(41) 119.9 no
C(59) C(60) H(40) 119.7 no
C(61) C(60) H(40) 119.8 no
C(56) C(61) H(39) 120.3 no
C(60) C(61) H(39) 119.7 no

loop_
_geom_bond_atom_site_label_1
_geom_bond_atom_site_label_2
_geom_bond_distance
_geom_bond_publ_flag
Rh(1) Cl(1) 2.3783(11) yes
Rh(1) P(1) 2.3249(10) yes
Rh(1) P(2) 2.3230(11) yes
Rh(1) C(1) 1.842(4) yes
Fe(2) C(8) 2.040(2) yes
Fe(2) C(9) 2.036(3) yes
Fe(2) C(10) 2.058(3) yes
Fe(2) C(11) 2.041(3) yes
Fe(2) C(12) 2.048(3) yes
Fe(2) C(26) 2.041(3) yes
Fe(2) C(27) 2.033(3) yes
Fe(2) C(28) 2.062(3) yes
Fe(2) C(29) 2.038(3) yes
Fe(2) C(30) 2.031(3) yes
P(1) C(20) 1.812(3) yes
P(1) C(50) 1.830(2) yes
P(1) C(56) 1.844(3) yes
P(2) C(2) 1.813(2) yes
P(2) C(38) 1.830(2) yes
P(2) C(44) 1.846(3) yes
O(1) C(1) 1.047(4) yes
O(2) C(34) 1.368(4) yes
O(2) C(37) 1.424(4) yes
O(3) C(16) 1.372(4) yes
O(3) C(19) 1.428(4) yes
C(2) C(3) 1.402(4) yes
C(2) C(7) 1.380(3) yes
C(3) C(4) 1.385(3) yes
C(4) C(5) 1.402(3) yes
C(4) C(8) 1.471(3) yes
C(5) C(6) 1.378(5) yes
C(6) C(7) 1.399(4) yes
C(8) C(9) 1.432(3) yes
C(8) C(12) 1.441(3) yes
C(9) C(10) 1.428(4) yes
C(10) C(11) 1.419(3) yes
C(10) C(13) 1.480(3) yes
C(11) C(12) 1.431(3) yes
C(13) C(14) 1.379(3) yes
C(13) C(18) 1.388(4) yes
C(14) C(15) 1.391(4) yes
C(15) C(16) 1.373(4) yes
C(16) C(17) 1.369(4) yes
C(17) C(18) 1.393(5) yes
C(20) C(21) 1.404(3) yes
C(20) C(25) 1.397(3) yes
C(21) C(22) 1.399(4) yes
C(22) C(23) 1.375(4) yes
C(23) C(24) 1.395(3) yes
C(24) C(25) 1.389(3) yes
C(24) C(26) 1.468(3) yes
C(26) C(27) 1.427(3) yes
C(26) C(30) 1.438(3) yes
C(27) C(28) 1.434(3) yes
C(28) C(29) 1.413(4) yes
C(28) C(31) 1.475(3) yes
C(29) C(30) 1.428(4) yes
C(31) C(32) 1.390(4) yes
C(31) C(36) 1.403(3) yes
C(32) C(33) 1.383(4) yes
C(33) C(34) 1.385(4) yes
C(34) C(35) 1.394(4) yes
C(35) C(36) 1.369(4) yes
C(38) C(39) 1.379(4) yes
C(38) C(43) 1.404(4) yes
C(39) C(40) 1.381(4) yes
C(40) C(41) 1.390(4) yes
C(41) C(42) 1.380(6) yes
C(42) C(43) 1.375(4) yes
C(44) C(45) 1.388(4) yes
C(44) C(49) 1.389(3) yes
C(45) C(46) 1.399(5) yes
C(46) C(47) 1.368(4) yes
C(47) C(48) 1.372(6) yes
C(48) C(49) 1.389(5) yes
C(50) C(51) 1.394(3) yes
C(50) C(55) 1.383(4) yes
C(51) C(52) 1.387(4) yes
C(52) C(53) 1.366(5) yes
C(53) C(54) 1.389(5) yes
C(54) C(55) 1.395(4) yes
C(56) C(57) 1.384(5) yes
C(56) C(61) 1.387(4) yes
C(57) C(58) 1.384(6) yes
C(58) C(59) 1.375(5) yes
C(59) C(60) 1.374(5) yes
C(60) C(61) 1.392(5) yes
C(3) H(1) 0.950 no
C(5) H(2) 0.950 no
C(6) H(3) 0.950 no
C(7) H(4) 0.950 no
C(9) H(5) 0.990 no
C(11) H(6) 0.950 no
C(12) H(7) 0.985 no
C(14) H(11) 0.950 no
C(15) H(10) 0.950 no
C(17) H(9) 0.950 no
C(18) H(8) 0.950 no
C(19) H(12) 0.951 no
C(19) H(13) 0.950 no
C(19) H(14) 0.950 no
C(21) H(15) 0.949 no
C(22) H(16) 0.951 no
C(23) H(17) 0.950 no
C(25) H(18) 0.950 no
C(27) H(19) 0.982 no
C(29) H(20) 1.064 no
C(30) H(21) 0.990 no
C(32) H(22) 0.951 no
C(33) H(23) 0.950 no
C(35) H(24) 0.950 no
C(36) H(25) 0.950 no
C(37) H(26) 0.950 no
C(37) H(27) 0.950 no
C(37) H(28) 0.951 no
C(39) H(29) 0.950 no
C(40) H(30) 0.949 no
C(41) H(31) 0.950 no
C(42) H(32) 0.950 no
C(43) H(33) 0.950 no
C(45) H(38) 0.950 no
C(46) H(37) 0.950 no
C(47) H(36) 0.950 no
C(48) H(35) 0.951 no
C(49) H(34) 0.950 no
C(51) H(44) 0.950 no
C(52) H(45) 0.950 no
C(53) H(46) 0.949 no
C(54) H(47) 0.950 no
C(55) H(48) 0.949 no
C(57) H(43) 0.950 no
C(58) H(42) 0.950 no
C(59) H(41) 0.950 no
C(60) H(40) 0.950 no
C(61) H(39) 0.950 no

loop_
_geom_torsion_atom_site_label_1
_geom_torsion_atom_site_label_2
_geom_torsion_atom_site_label_3
_geom_torsion_atom_site_label_4
_geom_torsion
Cl(1) Rh(1) P(1) C(20) -93.76(11)
Cl(1) Rh(1) P(1) C(50) 143.07(13)
Cl(1) Rh(1) P(1) C(56) 20.66(12)
Cl(1) Rh(1) P(2) C(2) 54.54(14)
Cl(1) Rh(1) P(2) C(38) -70.28(11)
Cl(1) Rh(1) P(2) C(44) 170.03(11)
C(1) Rh(1) P(1) C(20) 82.04(16)
C(1) Rh(1) P(1) C(50) -41.14(18)
C(1) Rh(1) P(1) C(56) -163.54(17)
C(1) Rh(1) P(2) C(2) -121.33(18)
C(1) Rh(1) P(2) C(38) 113.86(16)
C(1) Rh(1) P(2) C(44) -5.84(16)
C(8) Fe(2) C(9) C(10) -120.7(2)
C(9) Fe(2) C(8) C(4) -121.8(2)
C(9) Fe(2) C(8) C(12) 118.0(2)
C(8) Fe(2) C(10) C(9) 37.17(15)
C(8) Fe(2) C(10) C(11) -81.68(16)
C(8) Fe(2) C(10) C(13) 157.0(2)
C(10) Fe(2) C(8) C(4) -158.7(2)
C(10) Fe(2) C(8) C(9) -36.90(19)
C(10) Fe(2) C(8) C(12) 81.08(18)
C(8) Fe(2) C(11) C(10) 82.33(16)
C(8) Fe(2) C(11) C(12) -37.92(14)
C(11) Fe(2) C(8) C(4) 157.9(2)
C(11) Fe(2) C(8) C(9) -80.3(2)
C(11) Fe(2) C(8) C(12) 37.67(16)
C(8) Fe(2) C(12) C(11) 119.4(2)
C(12) Fe(2) C(8) C(4) 120.2(2)
C(12) Fe(2) C(8) C(9) -118.0(2)
C(8) Fe(2) C(26) C(24) 49.0(2)
C(8) Fe(2) C(26) C(27) 171.83(16)
C(8) Fe(2) C(26) C(30) -70.2(2)
C(26) Fe(2) C(8) C(4) 50.5(2)
C(26) Fe(2) C(8) C(9) 172.27(19)
C(26) Fe(2) C(8) C(12) -69.7(2)
C(8) Fe(2) C(27) C(26) -30.8(6)
C(8) Fe(2) C(27) C(28) -151.4(5)
C(27) Fe(2) C(8) C(4) 75.6(6)
C(27) Fe(2) C(8) C(9) -162.6(5)
C(27) Fe(2) C(8) C(12) -44.6(6)
C(8) Fe(2) C(28) C(27) 168.0(2)
C(8) Fe(2) C(28) C(29) 49.1(3)
C(8) Fe(2) C(28) C(31) -70.0(3)
C(28) Fe(2) C(8) C(4) -66.0(3)
C(28) Fe(2) C(8) C(9) 55.8(3)
C(28) Fe(2) C(8) C(12) 173.8(2)
C(8) Fe(2) C(29) C(28) -154.75(16)
C(8) Fe(2) C(29) C(30) 84.99(18)
C(29) Fe(2) C(8) C(4) -33.0(2)
C(29) Fe(2) C(8) C(9) 88.8(2)
C(29) Fe(2) C(8) C(12) -153.18(19)
C(8) Fe(2) C(30) C(26) 129.20(15)
C(8) Fe(2) C(30) C(29) -111.41(17)
C(30) Fe(2) C(8) C(4) 10.1(2)
C(30) Fe(2) C(8) C(9) 131.87(19)
C(30) Fe(2) C(8) C(12) -110.15(17)
C(9) Fe(2) C(10) C(11) -118.9(2)
C(9) Fe(2) C(10) C(13) 119.8(2)
C(10) Fe(2) C(9) C(8) 120.7(2)
C(9) Fe(2) C(11) C(10) 38.05(16)
C(9) Fe(2) C(11) C(12) -82.20(16)
C(11) Fe(2) C(9) C(8) 82.90(18)
C(11) Fe(2) C(9) C(10) -37.76(16)
C(9) Fe(2) C(12) C(8) -38.55(18)
C(9) Fe(2) C(12) C(11) 80.86(17)
C(12) Fe(2) C(9) C(8) 38.69(17)
C(12) Fe(2) C(9) C(10) -81.97(17)
C(9) Fe(2) C(26) C(24) 73.3(6)
C(9) Fe(2) C(26) C(27) -163.8(5)
C(9) Fe(2) C(26) C(30) -45.8(6)
C(26) Fe(2) C(9) C(8) -29.7(6)
C(26) Fe(2) C(9) C(10) -150.3(5)
C(9) Fe(2) C(27) C(26) 173.0(2)
C(9) Fe(2) C(27) C(28) 52.4(3)
C(27) Fe(2) C(9) C(8) 172.3(2)
C(27) Fe(2) C(9) C(10) 51.6(3)
C(9) Fe(2) C(28) C(27) -154.12(19)
C(9) Fe(2) C(28) C(29) 86.9(2)
C(9) Fe(2) C(28) C(31) -32.1(2)
C(28) Fe(2) C(9) C(8) -151.85(16)
C(28) Fe(2) C(9) C(10) 87.49(19)
C(9) Fe(2) C(29) C(28) -110.76(18)
C(9) Fe(2) C(29) C(30) 128.99(17)
C(29) Fe(2) C(9) C(8) -108.81(19)
C(29) Fe(2) C(9) C(10) 130.53(18)
C(9) Fe(2) C(30) C(26) 168.50(16)
C(9) Fe(2) C(30) C(29) -72.1(2)
C(30) Fe(2) C(9) C(8) -67.5(2)
C(30) Fe(2) C(9) C(10) 171.87(16)
C(10) Fe(2) C(11) C(12) -120.2(2)
C(11) Fe(2) C(10) C(9) 118.9(2)
C(11) Fe(2) C(10) C(13) -121.3(2)
C(10) Fe(2) C(12) C(8) -82.46(17)
C(10) Fe(2) C(12) C(11) 36.95(14)
C(12) Fe(2) C(10) C(9) 81.47(16)
C(12) Fe(2) C(10) C(11) -37.39(15)
C(12) Fe(2) C(10) C(13) -158.7(2)
C(10) Fe(2) C(26) C(24) -67.1(3)
C(10) Fe(2) C(26) C(27) 55.7(2)
C(10) Fe(2) C(26) C(30) 173.7(2)
C(26) Fe(2) C(10) C(9) 167.9(2)
C(26) Fe(2) C(10) C(11) 49.1(2)
C(26) Fe(2) C(10) C(13) -72.3(3)
C(10) Fe(2) C(27) C(26) -151.74(16)
C(10) Fe(2) C(27) C(28) 87.64(19)
C(27) Fe(2) C(10) C(9) -154.41(16)
C(27) Fe(2) C(10) C(11) 86.73(17)
C(27) Fe(2) C(10) C(13) -34.6(2)
C(10) Fe(2) C(28) C(27) -110.47(18)
C(10) Fe(2) C(28) C(29) 130.59(19)
C(10) Fe(2) C(28) C(31) 11.5(2)
C(28) Fe(2) C(10) C(9) -110.53(16)
C(28) Fe(2) C(10) C(11) 130.61(15)
C(28) Fe(2) C(10) C(13) 9.3(2)
C(10) Fe(2) C(29) C(28) -70.2(2)
C(10) Fe(2) C(29) C(30) 169.57(15)
C(29) Fe(2) C(10) C(9) -70.5(2)
C(29) Fe(2) C(10) C(11) 170.68(17)
C(29) Fe(2) C(10) C(13) 49.3(2)
C(10) Fe(2) C(30) C(26) -163.7(5)
C(10) Fe(2) C(30) C(29) -44.3(6)
C(30) Fe(2) C(10) C(9) -33.5(6)
C(30) Fe(2) C(10) C(11) -152.4(5)
C(30) Fe(2) C(10) C(13) 86.3(6)
C(11) Fe(2) C(12) C(8) -119.4(2)
C(12) Fe(2) C(11) C(10) 120.2(2)
C(11) Fe(2) C(26) C(24) -34.1(2)
C(11) Fe(2) C(26) C(27) 88.79(18)
C(11) Fe(2) C(26) C(30) -153.21(16)
C(26) Fe(2) C(11) C(10) -154.71(15)
C(26) Fe(2) C(11) C(12) 85.05(16)
C(11) Fe(2) C(27) C(26) -108.58(17)
C(11) Fe(2) C(27) C(28) 130.79(17)
C(27) Fe(2) C(11) C(10) -110.92(16)
C(27) Fe(2) C(11) C(12) 128.83(14)
C(11) Fe(2) C(28) C(27) -70.2(2)
C(11) Fe(2) C(28) C(29) 170.86(19)
C(11) Fe(2) C(28) C(31) 51.8(2)
C(28) Fe(2) C(11) C(10) -70.29(19)
C(28) Fe(2) C(11) C(12) 169.47(14)
C(11) Fe(2) C(29) C(28) -37.9(7)
C(11) Fe(2) C(29) C(30) -158.2(5)
C(29) Fe(2) C(11) C(10) -38.8(6)
C(29) Fe(2) C(11) C(12) -159.1(5)
C(11) Fe(2) C(30) C(26) 52.4(2)
C(11) Fe(2) C(30) C(29) 171.8(2)
C(30) Fe(2) C(11) C(10) 169.7(2)
C(30) Fe(2) C(11) C(12) 49.4(2)
C(12) Fe(2) C(26) C(24) 8.8(2)
C(12) Fe(2) C(26) C(27) 131.69(17)
C(12) Fe(2) C(26) C(30) -110.31(17)
C(26) Fe(2) C(12) C(8) 129.44(17)
C(26) Fe(2) C(12) C(11) -111.14(15)
C(12) Fe(2) C(27) C(26) -67.4(2)
C(12) Fe(2) C(27) C(28) 171.95(18)
C(27) Fe(2) C(12) C(8) 168.57(17)
C(27) Fe(2) C(12) C(11) -72.0(2)
C(12) Fe(2) C(28) C(27) -33.1(6)
C(12) Fe(2) C(28) C(29) -152.1(5)
C(12) Fe(2) C(28) C(31) 88.9(6)
C(28) Fe(2) C(12) C(8) -163.9(5)
C(28) Fe(2) C(12) C(11) -44.5(6)
C(12) Fe(2) C(29) C(28) 169.5(2)
C(12) Fe(2) C(29) C(30) 49.2(3)
C(29) Fe(2) C(12) C(8) 52.6(3)
C(29) Fe(2) C(12) C(11) 172.1(2)
C(12) Fe(2) C(30) C(26) 85.88(17)
C(12) Fe(2) C(30) C(29) -154.74(16)
C(30) Fe(2) C(12) C(8) 86.08(18)
C(30) Fe(2) C(12) C(11) -154.51(14)
C(26) Fe(2) C(27) C(28) -120.6(2)
C(27) Fe(2) C(26) C(24) -122.9(3)
C(27) Fe(2) C(26) C(30) 118.0(2)
C(26) Fe(2) C(28) C(27) 37.07(17)
C(26) Fe(2) C(28) C(29) -81.9(2)
C(26) Fe(2) C(28) C(31) 159.0(2)
C(28) Fe(2) C(26) C(24) -159.9(2)
C(28) Fe(2) C(26) C(27) -37.07(17)
C(28) Fe(2) C(26) C(30) 80.93(17)
C(26) Fe(2) C(29) C(28) 82.27(18)
C(26) Fe(2) C(29) C(30) -37.98(16)
C(29) Fe(2) C(26) C(24) 156.9(2)
C(29) Fe(2) C(26) C(27) -80.28(19)
C(29) Fe(2) C(26) C(30) 37.72(17)
C(26) Fe(2) C(30) C(29) 119.4(2)
C(30) Fe(2) C(26) C(24) 119.1(2)
C(30) Fe(2) C(26) C(27) -118.0(2)
C(27) Fe(2) C(28) C(29) -118.9(2)
C(27) Fe(2) C(28) C(31) 122.0(3)
C(28) Fe(2) C(27) C(26) 120.6(2)
C(27) Fe(2) C(29) C(28) 38.17(16)
C(27) Fe(2) C(29) C(30) -82.09(17)
C(29) Fe(2) C(27) C(26) 83.1(2)
C(29) Fe(2) C(27) C(28) -37.56(19)
C(27) Fe(2) C(30) C(26) -38.43(15)
C(27) Fe(2) C(30) C(29) 80.95(18)
C(30) Fe(2) C(27) C(26) 38.77(16)
C(30) Fe(2) C(27) C(28) -81.86(18)
C(28) Fe(2) C(29) C(30) -120.3(2)
C(29) Fe(2) C(28) C(27) 118.9(2)
C(29) Fe(2) C(28) C(31) -119.1(2)
C(28) Fe(2) C(30) C(26) -82.56(16)
C(28) Fe(2) C(30) C(29) 36.82(16)
C(30) Fe(2) C(28) C(27) 81.46(18)
C(30) Fe(2) C(28) C(29) -37.48(19)
C(30) Fe(2) C(28) C(31) -156.6(2)
C(29) Fe(2) C(30) C(26) -119.4(2)
C(30) Fe(2) C(29) C(28) 120.3(2)
Rh(1) P(1) C(20) C(21) -117.0(2)
Rh(1) P(1) C(20) C(25) 59.4(2)
Rh(1) P(1) C(50) C(51) 165.3(2)
Rh(1) P(1) C(50) C(55) -24.6(3)
Rh(1) P(1) C(56) C(57) 67.1(2)
Rh(1) P(1) C(56) C(61) -114.8(2)
C(20) P(1) C(50) C(51) 45.8(3)
C(20) P(1) C(50) C(55) -144.2(2)
C(50) P(1) C(20) C(21) 10.2(3)
C(50) P(1) C(20) C(25) -173.5(2)
C(20) P(1) C(56) C(57) -177.8(2)
C(20) P(1) C(56) C(61) 0.2(2)
C(56) P(1) C(20) C(21) 116.8(3)
C(56) P(1) C(20) C(25) -66.8(2)
C(50) P(1) C(56) C(57) -63.2(2)
C(50) P(1) C(56) C(61) 114.9(2)
C(56) P(1) C(50) C(51) -62.5(3)
C(56) P(1) C(50) C(55) 107.5(3)
Rh(1) P(2) C(2) C(3) 46.3(3)
Rh(1) P(2) C(2) C(7) -141.4(2)
Rh(1) P(2) C(38) C(39) 8.6(2)
Rh(1) P(2) C(38) C(43) -166.0(2)
Rh(1) P(2) C(44) C(45) -111.50(19)
Rh(1) P(2) C(44) C(49) 67.4(2)
C(2) P(2) C(38) C(39) -115.7(2)
C(2) P(2) C(38) C(43) 69.7(2)
C(38) P(2) C(2) C(3) 172.3(2)
C(38) P(2) C(2) C(7) -15.4(3)
C(2) P(2) C(44) C(45) 8.8(2)
C(2) P(2) C(44) C(49) -172.3(2)
C(44) P(2) C(2) C(3) -80.0(2)
C(44) P(2) C(2) C(7) 92.3(3)
C(38) P(2) C(44) C(45) 123.3(2)
C(38) P(2) C(44) C(49) -57.7(2)
C(44) P(2) C(38) C(39) 137.4(2)
C(44) P(2) C(38) C(43) -37.2(2)
C(37) O(2) C(34) C(33) 7.1(5)
C(37) O(2) C(34) C(35) -172.4(3)
C(19) O(3) C(16) C(15) -1.5(5)
C(19) O(3) C(16) C(17) -178.8(3)
P(2) C(2) C(3) C(4) 169.6(2)
P(2) C(2) C(7) C(6) -172.6(2)
C(3) C(2) C(7) C(6) -0.6(5)
C(7) C(2) C(3) C(4) -3.1(5)
C(2) C(3) C(4) C(5) 3.5(5)
C(2) C(3) C(4) C(8) -177.3(3)
C(3) C(4) C(5) C(6) -0.2(4)
C(3) C(4) C(8) Fe(2) -79.9(3)
C(3) C(4) C(8) C(9) -169.4(3)
C(3) C(4) C(8) C(12) 9.1(5)
C(5) C(4) C(8) Fe(2) 99.3(3)
C(5) C(4) C(8) C(9) 9.8(5)
C(5) C(4) C(8) C(12) -171.7(3)
C(8) C(4) C(5) C(6) -179.4(3)
C(4) C(5) C(6) C(7) -3.4(5)
C(5) C(6) C(7) C(2) 3.8(5)
Fe(2) C(8) C(9) C(10) 59.3(2)
Fe(2) C(8) C(12) C(11) -58.7(2)
C(4) C(8) C(9) Fe(2) 118.9(3)
C(4) C(8) C(9) C(10) 178.2(3)
C(4) C(8) C(12) Fe(2) -119.1(3)
C(4) C(8) C(12) C(11) -177.9(2)
C(9) C(8) C(12) Fe(2) 59.6(2)
C(9) C(8) C(12) C(11) 0.9(3)
C(12) C(8) C(9) Fe(2) -59.9(2)
C(12) C(8) C(9) C(10) -0.6(3)
Fe(2) C(9) C(10) C(11) 58.8(2)
Fe(2) C(9) C(10) C(13) -119.8(3)
C(8) C(9) C(10) Fe(2) -58.8(2)
C(8) C(9) C(10) C(11) 0.0(3)
C(8) C(9) C(10) C(13) -178.5(3)
Fe(2) C(10) C(11) C(12) 59.1(2)
Fe(2) C(10) C(13) C(14) -100.5(3)
Fe(2) C(10) C(13) C(18) 78.3(3)
C(9) C(10) C(11) Fe(2) -58.6(2)
C(9) C(10) C(11) C(12) 0.6(4)
C(9) C(10) C(13) C(14) -11.9(5)
C(9) C(10) C(13) C(18) 166.8(3)
C(11) C(10) C(13) C(14) 169.8(3)
C(11) C(10) C(13) C(18) -11.5(5)
C(13) C(10) C(11) Fe(2) 120.0(3)
C(13) C(10) C(11) C(12) 179.1(3)
Fe(2) C(11) C(12) C(8) 58.6(2)
C(10) C(11) C(12) Fe(2) -59.5(2)
C(10) C(11) C(12) C(8) -0.9(3)
C(10) C(13) C(14) C(15) 175.2(3)
C(10) C(13) C(18) C(17) -175.9(3)
C(14) C(13) C(18) C(17) 2.9(5)
C(18) C(13) C(14) C(15) -3.6(5)
C(13) C(14) C(15) C(16) 2.0(6)
C(14) C(15) C(16) O(3) -176.8(3)
C(14) C(15) C(16) C(17) 0.5(6)
O(3) C(16) C(17) C(18) 176.3(3)
C(15) C(16) C(17) C(18) -1.2(6)
C(16) C(17) C(18) C(13) -0.6(6)
P(1) C(20) C(21) C(22) 176.7(2)
P(1) C(20) C(25) C(24) -177.4(2)
C(21) C(20) C(25) C(24) -0.7(5)
C(25) C(20) C(21) C(22) 0.5(4)
C(20) C(21) C(22) C(23) 0.4(5)
C(21) C(22) C(23) C(24) -1.1(5)
C(22) C(23) C(24) C(25) 0.9(4)
C(22) C(23) C(24) C(26) -176.4(3)
C(23) C(24) C(25) C(20) 0.0(4)
C(23) C(24) C(26) Fe(2) 74.0(3)
C(23) C(24) C(26) C(27) -14.7(5)
C(23) C(24) C(26) C(30) 160.4(3)
C(25) C(24) C(26) Fe(2) -103.3(3)
C(25) C(24) C(26) C(27) 168.1(3)
C(25) C(24) C(26) C(30) -16.8(5)
C(26) C(24) C(25) C(20) 177.4(3)
Fe(2) C(26) C(27) C(28) 59.5(2)
Fe(2) C(26) C(30) C(29) -59.3(2)
C(24) C(26) C(27) Fe(2) 116.6(3)
C(24) C(26) C(27) C(28) 176.1(3)
C(24) C(26) C(30) Fe(2) -116.6(3)
C(24) C(26) C(30) C(29) -176.0(3)
C(27) C(26) C(30) Fe(2) 59.3(2)
C(27) C(26) C(30) C(29) 0.0(3)
C(30) C(26) C(27) Fe(2) -59.2(2)
C(30) C(26) C(27) C(28) 0.3(3)
Fe(2) C(27) C(28) C(29) 58.5(2)
Fe(2) C(27) C(28) C(31) -120.0(3)
C(26) C(27) C(28) Fe(2) -59.0(2)
C(26) C(27) C(28) C(29) -0.5(4)
C(26) C(27) C(28) C(31) -179.0(3)
Fe(2) C(28) C(29) C(30) 58.7(2)
Fe(2) C(28) C(31) C(32) -107.0(3)
Fe(2) C(28) C(31) C(36) 76.0(3)
C(27) C(28) C(29) Fe(2) -58.2(2)
C(27) C(28) C(29) C(30) 0.5(4)
C(27) C(28) C(31) C(32) -17.3(5)
C(27) C(28) C(31) C(36) 165.7(3)
C(29) C(28) C(31) C(32) 164.5(3)
C(29) C(28) C(31) C(36) -12.5(5)
C(31) C(28) C(29) Fe(2) 120.3(3)
C(31) C(28) C(29) C(30) 179.0(3)
Fe(2) C(29) C(30) C(26) 59.3(2)
C(28) C(29) C(30) Fe(2) -59.7(2)
C(28) C(29) C(30) C(26) -0.3(4)
C(28) C(31) C(32) C(33) -177.9(3)
C(28) C(31) C(36) C(35) 177.1(3)
C(32) C(31) C(36) C(35) 0.0(4)
C(36) C(31) C(32) C(33) -0.8(5)
C(31) C(32) C(33) C(34) 1.0(6)
C(32) C(33) C(34) O(2) -179.8(3)
C(32) C(33) C(34) C(35) -0.3(6)
O(2) C(34) C(35) C(36) 179.1(3)
C(33) C(34) C(35) C(36) -0.4(6)
C(34) C(35) C(36) C(31) 0.5(6)
P(2) C(38) C(39) C(40) -171.8(2)
P(2) C(38) C(43) C(42) 172.5(2)
C(39) C(38) C(43) C(42) -2.2(4)
C(43) C(38) C(39) C(40) 3.0(4)
C(38) C(39) C(40) C(41) -2.0(4)
C(39) C(40) C(41) C(42) 0.2(4)
C(40) C(41) C(42) C(43) 0.5(4)
C(41) C(42) C(43) C(38) 0.4(4)
P(2) C(44) C(45) C(46) 179.3(2)
P(2) C(44) C(49) C(48) -178.7(2)
C(45) C(44) C(49) C(48) 0.3(3)
C(49) C(44) C(45) C(46) 0.4(3)
C(44) C(45) C(46) C(47) -0.6(4)
C(45) C(46) C(47) C(48) 0.2(4)
C(46) C(47) C(48) C(49) 0.5(4)
C(47) C(48) C(49) C(44) -0.8(4)
P(1) C(50) C(51) C(52) 171.1(3)
P(1) C(50) C(55) C(54) -170.5(3)
C(51) C(50) C(55) C(54) -0.1(4)
C(55) C(50) C(51) C(52) 1.2(5)
C(50) C(51) C(52) C(53) -1.7(6)
C(51) C(52) C(53) C(54) 1.2(7)
C(52) C(53) C(54) C(55) -0.0(6)
C(53) C(54) C(55) C(50) -0.5(6)
P(1) C(56) C(57) C(58) 176.7(2)
P(1) C(56) C(61) C(60) -176.2(2)
C(57) C(56) C(61) C(60) 1.8(3)
C(61) C(56) C(57) C(58) -1.5(3)
C(56) C(57) C(58) C(59) 0.9(4)
C(57) C(58) C(59) C(60) -0.7(4)
C(58) C(59) C(60) C(61) 1.0(4)
C(59) C(60) C(61) C(56) -1.6(4)
